data_4060607
loop_
_publ_author_name
'O'Hare, Dermot'
'Jones, Simon'
'Roussel, Paul'
'Hascall, Tony'

_publ_section_title
;
New Monoalkylated Pentalene Ligands
;
_journal_name_full Organometallics
_journal_paper_doi 10.1021/om0507326
_journal_year 2006
_chemical_formula_moiety 'C11 H7 O3 Re1'
_chemical_formula_sum 'C11 H7 O3 Re'
_chemical_formula_weight 373.38
_space_group_IT_number 2
_space_group_name_Hall '-P 1'
_space_group_name_H-M_alt 'P -1'
_symmetry_cell_setting triclinic
_symmetry_Int_Tables_number 2
_symmetry_space_group_name_Hall '-P 1'
_symmetry_space_group_name_H-M 'P -1'
_cell_angle_alpha 92.143(2)
_cell_angle_beta 90.633(2)
_cell_angle_gamma 101.523(2)
_cell_formula_units_Z 2
_cell_length_a 6.0714(2)
_cell_length_b 6.8277(3)
_cell_length_c 12.4527(5)
_cell_measurement_temperature 150(2)
_cell_measurement_wavelength 0.71073
_cell_volume 505.36(3)
_diffrn_ambient_temperature 150(2)
_exptl_crystal_density_diffrn 2.454
_cod_database_code 4060607

loop_
_symmetry_equiv_pos_as_xyz
'x, y, z'
'-x, -y, -z'

loop_
_atom_site_label
_atom_site_type_symbol
_atom_site_fract_x
_atom_site_fract_y
_atom_site_fract_z
_atom_site_U_iso_or_equiv
_atom_site_adp_type
_atom_site_occupancy
_atom_site_symmetry_multiplicity
_atom_site_calc_flag
_atom_site_refinement_flags
_atom_site_disorder_assembly
_atom_site_disorder_group
Re Re 0.66711(3) 0.96429(2) 0.789647(12) 0.02079(12) Uani 1 1 d . . .
C4 C 0.8022(10) 1.3015(8) 0.8291(5) 0.0292(11) Uani 1 1 d . . .
H4 H 0.9521 1.3501 0.8544 0.035 Uiso 1 1 calc R . .
C5 C 0.6095(10) 1.2316(8) 0.8932(4) 0.0319(12) Uani 1 1 d . . .
H5 H 0.6099 1.2279 0.9694 0.038 Uiso 1 1 calc R . .
C6 C 0.4176(9) 1.1689(8) 0.8245(4) 0.0297(11) Uani 1 1 d . . .
H6 H 0.2691 1.115 0.8463 0.036 Uiso 1 1 calc R . .
C1 C 0.4051(11) 1.2038(10) 0.6042(5) 0.0355(13) Uani 1 1 d . . .
H1A H 0.338 1.0669 0.5763 0.043 Uiso 1 1 calc R . .
H1B H 0.2914 1.2889 0.5991 0.043 Uiso 1 1 calc R . .
C2 C 0.6042(12) 1.2863(9) 0.5460(5) 0.0412(14) Uani 1 1 d . . .
H2 H 0.6035 1.3066 0.471 0.049 Uiso 1 1 calc R . .
C3 C 0.7954(9) 1.3325(8) 0.6100(4) 0.0323(12) Uani 1 1 d . . .
H3 H 0.9437 1.3854 0.5875 0.039 Uiso 1 1 calc R . .
C8 C 0.7243(8) 1.2836(8) 0.7203(4) 0.0249(10) Uani 1 1 d . . .
C7 C 0.4893(8) 1.2017(8) 0.7169(4) 0.0258(10) Uani 1 1 d . . .
C11 C 0.4376(9) 0.7299(8) 0.7714(4) 0.0270(10) Uani 1 1 d . . .
C12 C 0.8194(9) 0.8377(8) 0.8932(4) 0.0296(11) Uani 1 1 d . . .
C13 C 0.8422(9) 0.8688(8) 0.6800(4) 0.0267(10) Uani 1 1 d . . .
O11 O 0.2900(7) 0.5931(6) 0.7597(4) 0.0417(10) Uani 1 1 d . . .
O12 O 0.9117(9) 0.7649(7) 0.9566(4) 0.0447(11) Uani 1 1 d . . .
O13 O 0.9508(8) 0.8234(7) 0.6116(3) 0.0411(10) Uani 1 1 d . . .

loop_
_atom_site_aniso_label
_atom_site_aniso_U_11
_atom_site_aniso_U_22
_atom_site_aniso_U_33
_atom_site_aniso_U_23
_atom_site_aniso_U_13
_atom_site_aniso_U_12
Re 0.02056(15) 0.02100(16) 0.02025(15) 0.00157(9) 0.00067(8) 0.00268(9)
C4 0.031(3) 0.022(3) 0.033(3) -0.001(2) -0.002(2) 0.001(2)
C5 0.044(3) 0.028(3) 0.025(3) -0.003(2) 0.007(2) 0.010(2)
C6 0.026(3) 0.027(3) 0.039(3) 0.004(2) 0.008(2) 0.011(2)
C1 0.038(3) 0.033(3) 0.037(3) 0.000(2) -0.009(2) 0.014(2)
C2 0.068(4) 0.034(3) 0.027(3) 0.005(2) -0.002(3) 0.021(3)
C3 0.033(3) 0.030(3) 0.035(3) 0.011(2) 0.007(2) 0.006(2)
C8 0.027(2) 0.022(2) 0.026(3) 0.0022(19) 0.0051(19) 0.0041(19)
C7 0.024(2) 0.024(3) 0.032(3) 0.002(2) 0.0016(19) 0.0102(19)
C11 0.032(3) 0.025(3) 0.024(2) 0.004(2) 0.0016(19) 0.008(2)
C12 0.033(3) 0.028(3) 0.028(3) -0.006(2) -0.005(2) 0.007(2)
C13 0.029(3) 0.024(2) 0.027(3) 0.004(2) 0.000(2) 0.005(2)
O11 0.033(2) 0.028(2) 0.058(3) 0.0011(19) -0.0010(19) -0.0070(17)
O12 0.059(3) 0.047(3) 0.032(2) 0.002(2) -0.013(2) 0.021(2)
O13 0.047(3) 0.044(3) 0.034(2) -0.0021(19) 0.0154(19) 0.012(2)

loop_
_geom_bond_atom_site_label_1
_geom_bond_atom_site_label_2
_geom_bond_distance
_geom_bond_site_symmetry_2
_geom_bond_publ_flag
Re C11 1.905(5) . ?
Re C12 1.908(5) . ?
Re C13 1.914(5) . ?
Re C5 2.282(5) . ?
Re C6 2.291(5) . ?
Re C4 2.317(5) . ?
Re C7 2.324(5) . ?
Re C8 2.338(5) . ?
C4 C8 1.424(7) . ?
C4 C5 1.435(8) . ?
C5 C6 1.423(8) . ?
C6 C7 1.425(7) . ?
C1 C2 1.442(9) . ?
C1 C7 1.491(8) . ?
C2 C3 1.377(9) . ?
C3 C8 1.475(7) . ?
C8 C7 1.424(7) . ?
C11 O11 1.161(7) . ?
C12 O12 1.147(7) . ?
C13 O13 1.153(7) . ?
